data_4346820
loop_
_publ_author_name
'Ozarowski, Andrew'
'Calzado, Carmen J.'
'Sharma, Raj Pal'
'Kumar, Santosh'
'Jezierska, Julia'
'Angeli, Celestino'
'Spizzo, Federico'
'Ferretti, Valeria'

_publ_section_title
;
 Metal-Metal Interactions in Trinuclear Copper(II) Complexes
 [Cu3(RCOO)4(H2TEA)2] and Binuclear [Cu2(RCOO)2(H2TEA)2]. Syntheses and
 Combined Structural, Magnetic, High-Field Electron Paramagnetic
 Resonance, and Theoretical Studies.
;
_journal_issue 24
_journal_name_full 'Inorganic chemistry'
_journal_page_first 11916
_journal_page_last 11934
_journal_paper_doi 10.1021/acs.inorgchem.5b02199
_journal_volume 54
_journal_year 2015
_chemical_formula_moiety 'C32 H40 Cu3 N2 O18'
_chemical_formula_sum 'C32 H40 Cu3 N2 O18'
_chemical_formula_weight 931.28
_chemical_name_systematic
;
bis((mu2-2,2',2''-Nitrilotriethanol)-(mu2-furan-2-carboxylato)-(furan-2-carboxylato-O))-tri-copper(II)
;
_space_group_IT_number 2
_space_group_name_Hall '-P 1'
_space_group_name_H-M_alt 'P -1'
_symmetry_cell_setting triclinic
_symmetry_space_group_name_H-M 'P -1'
_atom_sites_solution_hydrogens difmap
_atom_sites_solution_primary direct
_atom_sites_solution_secondary difmap
_audit_creation_method SHELXL-97
_cell_angle_alpha 97.114(1)
_cell_angle_beta 99.975(1)
_cell_angle_gamma 92.867(1)
_cell_formula_units_Z 1
_cell_length_a 8.5790(2)
_cell_length_b 9.4128(2)
_cell_length_c 11.6658(3)
_cell_measurement_reflns_used 13956
_cell_measurement_temperature 295
_cell_measurement_theta_max 28.0
_cell_measurement_theta_min 2.0
_cell_volume 918.19(4)
_computing_cell_refinement 'DENZO-SMN (Otwinowski & Minor, 1997)'
_computing_data_collection 'Kappa CCD server software (Nonius, 1997)'
_computing_data_reduction 'DENZO-SMN (Otwinowski & Minor, 1997)'
_computing_molecular_graphics 'ORTEPIII (Burnett & Johnson, 1996)'
_computing_publication_material
;
 SHELXL-97 (Sheldrick, 1997); WINGX (Farrugia, 1999)
;
_computing_structure_refinement 'SHELXL-97 (Sheldrick, 1997)'
_computing_structure_solution 'SIR97 (Altomare et al.,1999)'
_diffrn_ambient_temperature 295
_diffrn_measured_fraction_theta_full 0.997
_diffrn_measured_fraction_theta_max 0.997
_diffrn_measurement_device_type 'Nonius Kappa CCD'
_diffrn_measurement_method '\f scans and \w scans'
_diffrn_radiation_monochromator graphite
_diffrn_radiation_source 'fine-focus sealed tube'
_diffrn_radiation_type MoK\a
_diffrn_radiation_wavelength 0.71073
_diffrn_reflns_av_R_equivalents 0.0452
_diffrn_reflns_av_sigmaI/netI 0.0457
_diffrn_reflns_limit_h_max 11
_diffrn_reflns_limit_h_min -11
_diffrn_reflns_limit_k_max 12
_diffrn_reflns_limit_k_min -11
_diffrn_reflns_limit_l_max 15
_diffrn_reflns_limit_l_min -14
_diffrn_reflns_number 13956
_diffrn_reflns_theta_full 28.00
_diffrn_reflns_theta_max 28.00
_diffrn_reflns_theta_min 2.73
_exptl_absorpt_coefficient_mu 1.803
_exptl_absorpt_correction_T_max 0.724
_exptl_absorpt_correction_T_min 0.588
_exptl_absorpt_correction_type multi-scan
_exptl_absorpt_process_details
;
multi-scan from symmetry-related measurements 
 Sortav (Blessing 1995)
;
_exptl_crystal_colour blue
_exptl_crystal_density_diffrn 1.684
_exptl_crystal_density_method 'not measured'
_exptl_crystal_description prismatic
_exptl_crystal_F_000 477
_exptl_crystal_size_max 0.35
_exptl_crystal_size_mid 0.23
_exptl_crystal_size_min 0.17
_refine_diff_density_max 1.078
_refine_diff_density_min -0.758
_refine_diff_density_rms 0.151
_refine_ls_extinction_method none
_refine_ls_goodness_of_fit_ref 1.061
_refine_ls_hydrogen_treatment mixed
_refine_ls_matrix_type full
_refine_ls_number_parameters 318
_refine_ls_number_reflns 4435
_refine_ls_number_restraints 2
_refine_ls_restrained_S_all 1.063
_refine_ls_R_factor_all 0.0526
_refine_ls_R_factor_gt 0.0363
_refine_ls_shift/su_max 0.001
_refine_ls_shift/su_mean 0.000
_refine_ls_structure_factor_coef Fsqd
_refine_ls_weighting_details 'calc w=1/[\s^2^(Fo^2^)+(0.0645P)^2^+0.0990P] where P=(Fo^2^+2Fc^2^)/3'
_refine_ls_weighting_scheme calc
_refine_ls_wR_factor_gt 0.0990
_refine_ls_wR_factor_ref 0.1081
_reflns_number_gt 3521
_reflns_number_total 4435
_reflns_threshold_expression I>2sigma(I)
_cod_data_source_file ic5b02199_si_001.cif
_cod_data_source_block triCufuran
_cod_database_code 4346820

loop_
_symmetry_equiv_pos_as_xyz
'x, y, z'
'-x, -y, -z'

loop_
_atom_site_label
_atom_site_type_symbol
_atom_site_fract_x
_atom_site_fract_y
_atom_site_fract_z
_atom_site_U_iso_or_equiv
_atom_site_adp_type
_atom_site_occupancy
_atom_site_site_symmetry_order
_atom_site_calc_flag
_atom_site_refinement_flags_posn
_atom_site_refinement_flags_adp
_atom_site_refinement_flags_occupancy
Cu1 Cu 0.5000 0.5000 0.0000 0.02940(12) Uani 1 2 d S . P
Cu2 Cu 0.75901(3) 0.55519(3) -0.15241(2) 0.02986(11) Uani 1 1 d . . .
O1 O 0.71068(18) 0.44635(17) -0.02884(14) 0.0295(3) Uani 1 1 d . . .
O2 O 0.4547(2) 0.5297(2) -0.21767(17) 0.0445(5) Uani 1 1 d D . .
O3 O 1.0224(2) 0.4876(2) -0.15207(18) 0.0439(5) Uani 1 1 d . . .
O4 O 0.5837(2) 0.70349(19) 0.03920(17) 0.0410(4) Uani 1 1 d . . .
O5 O 0.7989(2) 0.73097(19) -0.04390(17) 0.0407(4) Uani 1 1 d . . .
O6 O 0.8904(2) 0.9836(2) 0.0974(2) 0.0568(6) Uani 1 1 d . . .
O7 O 0.7870(2) 0.6639(2) -0.28289(16) 0.0400(4) Uani 1 1 d . . .
O8 O 0.5517(3) 0.7618(3) -0.3031(2) 0.0683(7) Uani 1 1 d . . .
O9 O 0.6365(3) 0.9249(2) -0.45909(19) 0.0518(5) Uani 1 1 d . . .
N1 N 0.7195(2) 0.3666(2) -0.26174(18) 0.0332(4) Uani 1 1 d . . .
C1 C 0.6879(3) 0.2518(3) -0.1886(2) 0.0393(6) Uani 1 1 d . . .
C2 C 0.7472(3) 0.3012(3) -0.0592(2) 0.0352(5) Uani 1 1 d . . .
C3 C 0.5806(3) 0.3755(4) -0.3566(2) 0.0445(6) Uani 1 1 d . . .
C4 C 0.4311(3) 0.4136(4) -0.3098(3) 0.0501(7) Uani 1 1 d . . .
C5 C 0.8633(3) 0.3447(4) -0.3154(2) 0.0421(6) Uani 1 1 d . . .
C6 C 1.0138(3) 0.3554(4) -0.2246(3) 0.0443(7) Uani 1 1 d . . .
C7 C 0.7060(3) 0.7722(3) 0.0232(2) 0.0323(5) Uani 1 1 d . . .
C8 C 0.7447(3) 0.9157(3) 0.0902(2) 0.0339(5) Uani 1 1 d . . .
C9 C 0.6553(3) 0.9961(3) 0.1522(2) 0.0438(6) Uani 1 1 d . . .
H19 H 0.5520 0.9734 0.1619 0.053 Uiso 1 1 calc R U .
C10 C 0.7535(6) 1.1245(4) 0.2004(3) 0.0680(11) Uani 1 1 d . . .
C11 C 0.8909(5) 1.1123(3) 0.1675(3) 0.0619(10) Uani 1 1 d . . .
H21 H 0.9765 1.1808 0.1884 0.074 Uiso 1 1 calc R U .
C12 C 0.6860(3) 0.7477(3) -0.3267(2) 0.0431(6) Uani 1 1 d . . .
C13 C 0.7371(3) 0.8270(3) -0.4158(2) 0.0387(6) Uani 1 1 d . . .
C14 C 0.8572(4) 0.8183(3) -0.4748(3) 0.0465(7) Uani 1 1 d D . .
C15 C 0.8316(4) 0.9140(3) -0.5605(3) 0.0519(7) Uani 1 1 d . . .
H22 H 0.8952 0.9303 -0.6152 0.062 Uiso 1 1 calc R U .
C16 C 0.6997(4) 0.9749(3) -0.5468(3) 0.0516(7) Uani 1 1 d . . .
H1 H 1.021(3) 0.269(3) -0.182(3) 0.039(7) Uiso 1 1 d . . .
H2 H 0.927(4) 0.746(3) -0.469(3) 0.069(11) Uiso 1 1 d D . .
H4 H 0.648(4) 1.043(4) -0.584(3) 0.061(10) Uiso 1 1 d . . .
H5 H 0.851(4) 0.253(4) -0.363(3) 0.047(9) Uiso 1 1 d . . .
H6 H 0.872(4) 0.410(3) -0.362(3) 0.046(8) Uiso 1 1 d . . .
H7 H 1.086(4) 0.347(3) -0.263(3) 0.051(9) Uiso 1 1 d . . .
H8 H 0.737(4) 0.170(3) -0.215(3) 0.046(8) Uiso 1 1 d . . .
H9 H 0.568(4) 0.224(3) -0.206(3) 0.054(9) Uiso 1 1 d . . .
H10 H 0.568(4) 0.288(4) -0.397(3) 0.052(9) Uiso 1 1 d . . .
H11 H 0.346(4) 0.419(4) -0.376(3) 0.055(9) Uiso 1 1 d . . .
H12 H 0.402(5) 0.334(4) -0.282(4) 0.072(12) Uiso 1 1 d . . .
H13 H 0.615(3) 0.454(3) -0.403(3) 0.040(7) Uiso 1 1 d . . .
H14 H 0.737(5) 1.212(5) 0.246(4) 0.092(14) Uiso 1 1 d . . .
H17 H 0.853(4) 0.296(3) -0.036(2) 0.029(6) Uiso 1 1 d . . .
H18 H 0.701(4) 0.249(3) -0.021(3) 0.037(8) Uiso 1 1 d . . .
H20 H 1.096(5) 0.503(4) -0.108(4) 0.070(12) Uiso 1 1 d . . .
H30 H 0.476(5) 0.605(3) -0.245(3) 0.073(12) Uiso 1 1 d D . .

loop_
_atom_site_aniso_label
_atom_site_aniso_U_11
_atom_site_aniso_U_22
_atom_site_aniso_U_33
_atom_site_aniso_U_23
_atom_site_aniso_U_13
_atom_site_aniso_U_12
Cu1 0.0206(2) 0.0364(2) 0.0320(2) 0.00545(16) 0.00810(16) -0.00405(15)
Cu2 0.02594(17) 0.03919(18) 0.02590(17) 0.00729(12) 0.00792(12) -0.00218(12)
O1 0.0228(8) 0.0390(9) 0.0273(8) 0.0064(7) 0.0056(6) -0.0006(6)
O2 0.0344(10) 0.0597(12) 0.0424(11) 0.0124(10) 0.0108(8) 0.0041(9)
O3 0.0255(9) 0.0582(12) 0.0428(11) -0.0021(9) -0.0020(8) 0.0035(8)
O4 0.0317(9) 0.0391(9) 0.0532(11) 0.0026(8) 0.0161(8) -0.0066(7)
O5 0.0395(10) 0.0419(9) 0.0431(10) 0.0016(8) 0.0199(8) -0.0078(8)
O6 0.0426(12) 0.0607(13) 0.0675(14) 0.0090(11) 0.0150(10) -0.0104(10)
O7 0.0351(10) 0.0514(10) 0.0371(10) 0.0176(8) 0.0097(8) -0.0003(8)
O8 0.0452(13) 0.0901(17) 0.0880(18) 0.0492(15) 0.0323(12) 0.0199(12)
O9 0.0488(12) 0.0621(13) 0.0519(12) 0.0268(10) 0.0138(9) 0.0126(10)
N1 0.0231(10) 0.0475(11) 0.0276(10) 0.0017(8) 0.0049(8) -0.0030(8)
C1 0.0397(15) 0.0383(13) 0.0402(15) 0.0029(11) 0.0106(12) -0.0016(11)
C2 0.0299(13) 0.0397(13) 0.0383(14) 0.0116(11) 0.0083(11) 0.0027(10)
C3 0.0322(14) 0.0650(19) 0.0304(14) -0.0023(13) -0.0020(11) -0.0051(13)
C4 0.0300(14) 0.073(2) 0.0434(16) 0.0050(15) 0.0000(12) -0.0030(14)
C5 0.0321(14) 0.0614(18) 0.0328(14) -0.0010(13) 0.0122(11) 0.0013(12)
C6 0.0259(13) 0.0614(18) 0.0453(16) -0.0013(13) 0.0110(12) 0.0064(12)
C7 0.0277(12) 0.0393(12) 0.0313(12) 0.0102(10) 0.0064(10) -0.0014(10)
C8 0.0292(12) 0.0378(12) 0.0361(13) 0.0103(10) 0.0078(10) -0.0039(10)
C9 0.0356(14) 0.0606(17) 0.0406(15) 0.0123(13) 0.0158(11) 0.0106(12)
C10 0.112(4) 0.0466(18) 0.0454(18) 0.0042(14) 0.010(2) 0.029(2)
C11 0.082(3) 0.0421(16) 0.0524(19) 0.0101(14) -0.0086(18) -0.0248(17)
C12 0.0387(15) 0.0538(16) 0.0400(15) 0.0157(12) 0.0105(12) 0.0013(12)
C13 0.0369(14) 0.0436(13) 0.0356(13) 0.0134(11) 0.0019(11) 0.0006(11)
C14 0.0469(16) 0.0538(17) 0.0448(16) 0.0203(13) 0.0139(13) 0.0070(13)
C15 0.0548(19) 0.0620(18) 0.0430(16) 0.0202(14) 0.0135(14) -0.0035(15)
C16 0.060(2) 0.0524(17) 0.0462(17) 0.0236(14) 0.0094(14) 0.0017(14)

loop_
_atom_type_symbol
_atom_type_description
_atom_type_scat_dispersion_real
_atom_type_scat_dispersion_imag
_atom_type_scat_source
Cu Cu 0.3201 1.2651 'International Tables Vol C Tables 4.2.6.8 and 6.1.1.4'
C C 0.0033 0.0016 'International Tables Vol C Tables 4.2.6.8 and 6.1.1.4'
H H 0.0000 0.0000 'International Tables Vol C Tables 4.2.6.8 and 6.1.1.4'
N N 0.0061 0.0033 'International Tables Vol C Tables 4.2.6.8 and 6.1.1.4'
O O 0.0106 0.0060 'International Tables Vol C Tables 4.2.6.8 and 6.1.1.4'

loop_
_geom_angle_atom_site_label_1
_geom_angle_atom_site_label_2
_geom_angle_atom_site_label_3
_geom_angle
_geom_angle_site_symmetry_1
_geom_angle_site_symmetry_3
O1 Cu1 O1 180.0 2_665 .
O1 Cu1 O4 89.58(7) 2_665 2_665
O1 Cu1 O4 90.42(7) . 2_665
O1 Cu1 O4 90.42(7) 2_665 .
O1 Cu1 O4 89.58(7) . .
O4 Cu1 O4 180.00(4) 2_665 .
O5 Cu2 O1 91.35(7) . .
O5 Cu2 O7 90.00(8) . .
O1 Cu2 O7 174.81(7) . .
O5 Cu2 N1 178.02(8) . .
O1 Cu2 N1 86.91(8) . .
O7 Cu2 N1 91.82(8) . .
O5 Cu2 O3 100.65(8) . .
O1 Cu2 O3 97.74(7) . .
O7 Cu2 O3 86.93(7) . .
N1 Cu2 O3 78.67(8) . .
O5 Cu2 H30 95.5(8) . .
O1 Cu2 H30 99.7(6) . .
O7 Cu2 H30 75.2(6) . .
N1 Cu2 H30 85.7(8) . .
O3 Cu2 H30 155.9(9) . .
C2 O1 Cu2 107.48(14) . .
C2 O1 Cu1 123.41(15) . .
Cu2 O1 Cu1 105.97(7) . .
C4 O2 H30 109(3) . .
C6 O3 Cu2 107.85(16) . .
C6 O3 H20 115(3) . .
Cu2 O3 H20 132(3) . .
C7 O4 Cu1 133.98(18) . .
C7 O5 Cu2 123.26(17) . .
C8 O6 C11 106.1(2) . .
C12 O7 Cu2 123.98(17) . .
C16 O9 C13 106.1(2) . .
C5 N1 C3 109.1(2) . .
C5 N1 C1 112.5(2) . .
C3 N1 C1 111.1(2) . .
C5 N1 Cu2 107.67(16) . .
C3 N1 Cu2 109.37(18) . .
C1 N1 Cu2 106.92(15) . .
N1 C1 C2 111.4(2) . .
N1 C1 H8 107.9(18) . .
C2 C1 H8 111.2(19) . .
N1 C1 H9 107.5(18) . .
C2 C1 H9 112(2) . .
H8 C1 H9 107(3) . .
O1 C2 C1 110.5(2) . .
O1 C2 H17 108.1(17) . .
C1 C2 H17 113.8(17) . .
O1 C2 H18 109(2) . .
C1 C2 H18 108(2) . .
H17 C2 H18 108(3) . .
N1 C3 C4 113.1(2) . .
N1 C3 H10 103(2) . .
C4 C3 H10 111(2) . .
N1 C3 H13 105.3(16) . .
C4 C3 H13 110.2(17) . .
H10 C3 H13 113(3) . .
O2 C4 C3 114.2(2) . .
O2 C4 H11 117(2) . .
C3 C4 H11 109(2) . .
O2 C4 H12 109(3) . .
C3 C4 H12 103(3) . .
H11 C4 H12 104(3) . .
N1 C5 C6 112.6(2) . .
N1 C5 H5 109(2) . .
C6 C5 H5 110(2) . .
N1 C5 H6 109(2) . .
C6 C5 H6 109(2) . .
H5 C5 H6 107(3) . .
O3 C6 C5 108.1(2) . .
O3 C6 H1 115.1(17) . .
C5 C6 H1 111.2(17) . .
O3 C6 H7 114(2) . .
C5 C6 H7 105(2) . .
H1 C6 H7 103(3) . .
O5 C7 O4 126.9(2) . .
O5 C7 C8 116.3(2) . .
O4 C7 C8 116.8(2) . .
C9 C8 O6 110.9(2) . .
C9 C8 C7 129.1(2) . .
O6 C8 C7 120.0(2) . .
C8 C9 C10 105.0(3) . .
C8 C9 H19 127.5 . .
C10 C9 H19 127.5 . .
C11 C10 C9 108.0(3) . .
C11 C10 H14 118(3) . .
C9 C10 H14 134(3) . .
C10 C11 O6 110.1(3) . .
C10 C11 H21 125.0 . .
O6 C11 H21 125.0 . .
O8 C12 O7 125.9(3) . .
O8 C12 C13 119.3(3) . .
O7 C12 C13 114.7(2) . .
C14 C13 O9 109.3(2) . .
C14 C13 C12 134.1(3) . .
O9 C13 C12 116.3(2) . .
C13 C14 C15 107.2(3) . .
C13 C14 H2 123(2) . .
C15 C14 H2 129(2) . .
C16 C15 C14 106.2(3) . .
C16 C15 H22 126.9 . .
C14 C15 H22 126.9 . .
C15 C16 O9 111.2(3) . .
C15 C16 H4 132(2) . .
O9 C16 H4 117(2) . .

loop_
_geom_bond_atom_site_label_1
_geom_bond_atom_site_label_2
_geom_bond_distance
_geom_bond_site_symmetry_2
Cu1 O1 1.9735(15) 2_665
Cu1 O1 1.9735(16) .
Cu1 O4 1.9812(17) 2_665
Cu1 O4 1.9812(17) .
Cu2 O5 1.9317(18) .
Cu2 O1 1.9570(15) .
Cu2 O7 1.9773(16) .
Cu2 N1 2.030(2) .
Cu2 O3 2.378(2) .
Cu2 H30 2.57(4) .
O1 C2 1.432(3) .
O2 C4 1.415(4) .
O2 H30 0.841(18) .
O3 C6 1.406(4) .
O3 H20 0.74(5) .
O4 C7 1.258(3) .
O5 C7 1.253(3) .
O6 C8 1.360(3) .
O6 C11 1.375(4) .
O7 C12 1.284(3) .
O8 C12 1.239(4) .
O9 C16 1.360(4) .
O9 C13 1.377(3) .
N1 C5 1.489(3) .
N1 C3 1.492(3) .
N1 C1 1.500(3) .
C1 C2 1.513(4) .
C1 H8 0.94(3) .
C1 H9 1.03(4) .
C2 H17 0.91(3) .
C2 H18 0.83(3) .
C3 C4 1.521(4) .
C3 H10 0.89(3) .
C3 H13 1.03(3) .
C4 H11 0.98(4) .
C4 H12 0.89(4) .
C5 C6 1.511(4) .
C5 H5 0.96(3) .
C5 H6 0.88(3) .
C6 H1 1.00(3) .
C6 H7 0.82(4) .
C7 C8 1.466(4) .
C8 C9 1.340(4) .
C9 C10 1.433(5) .
C9 H19 0.9300 .
C10 C11 1.307(6) .
C10 H14 0.96(4) .
C11 H21 0.9300 .
C12 C13 1.465(4) .
C13 C14 1.335(4) .
C14 C15 1.423(4) .
C14 H2 0.934(18) .
C15 C16 1.319(5) .
C15 H22 0.9300 .
C16 H4 0.91(3) .
